data_1564780
loop_
_publ_author_name
'Turner, Gemma F.'
'McKellar, Scott C.'
'Allan, David R.'
'Cheetham, Anthony K.'
'Henke, Sebastian'
'Moggach, Stephen A.'

_publ_section_title
;
 Guest-mediated phase transitions in a flexible pillared-layered
 metal--organic framework under high-pressure
;
_journal_name_full 'Chemical Science'
_journal_paper_doi 10.1039/D1SC03108B
_journal_year 2021
_chemical_formula_moiety '(C22 H20 N2 O8 Zn2)n. 4(C3H7NO)'
_chemical_formula_sum 'C34 H48 N6 O12 Zn2'
_chemical_formula_weight 863.55
_space_group_IT_number 140
_space_group_name_Hall '-I 4 2c'
_space_group_name_H-M_alt 'I 4/m c m'
_symmetry_cell_setting tetragonal
_symmetry_space_group_name_Hall '-I 4 2c'
_symmetry_space_group_name_H-M 'I 4/m c m'
_atom_sites_solution_hydrogens difmap
_atom_sites_solution_primary other
_audit_creation_date 2021-05-26
_audit_creation_method CRYSTALS_ver_14.61_build_6999
_audit_update_record
;
2021-06-03 deposited with the CCDC.	2021-09-29 downloaded from the CCDC.
;
_cell_angle_alpha 90
_cell_angle_beta 90
_cell_angle_gamma 90
_cell_formula_units_Z 4
_cell_length_a 14.9647(9)
_cell_length_b 14.9647(9)
_cell_length_c 19.266(4)
_cell_measurement_reflns_used 4199
_cell_measurement_temperature 298
_cell_measurement_theta_max 14
_cell_measurement_theta_min 2
_cell_volume 4314.5(10)
_computing_cell_refinement 'USER DEFINED CELL REFINEMENT'
_computing_data_collection 'USER DEFINED DATA COLLECTION'
_computing_data_reduction
; 
 CrysAlisPro (Rigaku Oxford Diffraction, 2017) 
;
_computing_molecular_graphics 'CAMERON (Watkin et al., 1996)'
_computing_publication_material 'CRYSTALS (Betteridge et al., 2003)'
_computing_structure_refinement 'CRYSTALS (Betteridge et al., 2003)'
_computing_structure_solution 'Superflip (Palatinus & Chapuis, 2007)'
_diffrn_ambient_pressure 320000
_diffrn_ambient_temperature 298
_diffrn_measured_fraction_theta_full 0.482
_diffrn_measured_fraction_theta_max 0.472
_diffrn_measurement_device Area
_diffrn_measurement_device_type Synchrotron
_diffrn_measurement_method \w
_diffrn_radiation_monochromator 'focussing mirrors'
_diffrn_radiation_type synchrotron
_diffrn_radiation_wavelength 0.48590
_diffrn_reflns_av_R_equivalents 0.068
_diffrn_reflns_av_unetI/netI 0.089
_diffrn_reflns_limit_h_max 14
_diffrn_reflns_limit_h_min -14
_diffrn_reflns_limit_k_max 14
_diffrn_reflns_limit_k_min -14
_diffrn_reflns_limit_l_max 8
_diffrn_reflns_limit_l_min -7
_diffrn_reflns_number 5869
_diffrn_reflns_theta_full 10.540
_diffrn_reflns_theta_max 14.054
_diffrn_reflns_theta_min 2.202
_diffrn_standards_number 0
_exptl_absorpt_coefficient_mu 1.173
_exptl_absorpt_correction_T_max 0.94
_exptl_absorpt_correction_T_min 0.57
_exptl_absorpt_correction_type multi-scan
_exptl_absorpt_process_details 'SADABS (Siemens, 1996)'
_exptl_crystal_colour colourless
_exptl_crystal_density_diffrn 1.329
_exptl_crystal_density_meas ?
_exptl_crystal_density_method 'not measured'
_exptl_crystal_description plate
_exptl_crystal_F_000 1800
_exptl_crystal_size_max 0.150
_exptl_crystal_size_mid 0.150
_exptl_crystal_size_min 0.050
_refine_diff_density_max 0.65
_refine_diff_density_min -0.60
_refine_ls_extinction_method None
_refine_ls_goodness_of_fit_ref 1.0291
_refine_ls_hydrogen_treatment constr
_refine_ls_matrix_type full
_refine_ls_number_parameters 48
_refine_ls_number_reflns 261
_refine_ls_number_restraints 79
_refine_ls_R_factor_all 0.2081
_refine_ls_R_factor_gt 0.1925
_refine_ls_shift/su_max 0.0084893
_refine_ls_shift/su_mean 0.0002752
_refine_ls_structure_factor_coef Fsqd
_refine_ls_weighting_details
;
 Method= Modified Sheldrick 
 w=1/[\s^2^(F^2^) + ( 0.08P)^2^ +*****P] 
 ,where P=(max(Fo^2^,0) + 2Fc^2^)/3 
;
_refine_ls_weighting_scheme calc
_refine_ls_wR_factor_all 0.5903
_refine_ls_wR_factor_gt 0.5828
_refine_ls_wR_factor_ref 0.2208
_reflns_limit_h_max 10
_reflns_limit_h_min 0
_reflns_limit_k_max 14
_reflns_limit_k_min 2
_reflns_limit_l_max 8
_reflns_limit_l_min 0
_reflns_number_gt 244
_reflns_number_total 301
_reflns_threshold_expression I>2.0\s(I)
_oxford_diffrn_Wilson_B_factor 1.61
_oxford_diffrn_Wilson_scale 871.13
_oxford_refine_ls_r_factor_ref 0.1045
_oxford_refine_ls_scale 0.2587(19)
_oxford_reflns_number_all 301
_cod_data_source_file d1sc03108b2.cif
_cod_data_source_block 2_FC70_032GPa
_cod_depositor_comments
;
The following automatic conversions were performed:

data item '_exptl_crystal_density_meas' value 'not measured' was
changed to '?' -- the value is perceived as not measured.

Automatic conversion script
Id: cif_fix_values 7556 2019-12-06 15:28:31Z antanas 
;
_cod_original_cell_volume 4314.4(11)
_cod_original_sg_symbol_H-M 'I 4/m c m '
_cod_database_code 1564780
_oxford_refine_reflns_threshold_expression_ref I>-10.0\s(I)

loop_
_symmetry_equiv_pos_as_xyz
x,y,z
-x,-y,-z
x+1/2,y+1/2,z+1/2
-x+1/2,-y+1/2,-z+1/2
-y,x,z
y,-x,-z
-y+1/2,x+1/2,z+1/2
y+1/2,-x+1/2,-z+1/2
-x,-y,z
x,y,-z
-x+1/2,-y+1/2,z+1/2
x+1/2,y+1/2,-z+1/2
y,-x,z
-y,x,-z
y+1/2,-x+1/2,z+1/2
-y+1/2,x+1/2,-z+1/2
-x,y,z+1/2
x,-y,-z+1/2
-x+1/2,y+1/2,z+1
x+1/2,-y+1/2,-z+1
y,x,z+1/2
-y,-x,-z+1/2
y+1/2,x+1/2,z+1
-y+1/2,-x+1/2,-z+1
x,-y,z+1/2
-x,y,-z+1/2
x+1/2,-y+1/2,z+1
-x+1/2,y+1/2,-z+1
-y,-x,z+1/2
y,x,-z+1/2
-y+1/2,-x+1/2,z+1
y+1/2,x+1/2,-z+1

loop_
_atom_site_label
_atom_site_type_symbol
_atom_site_fract_x
_atom_site_fract_y
_atom_site_fract_z
_atom_site_U_iso_or_equiv
_atom_site_occupancy
_atom_site_adp_type
_atom_site_refinement_flags_posn
_atom_site_refinement_flags_adp
_atom_site_refinement_flags_occupancy
_atom_site_disorder_assembly
_atom_site_disorder_group
_atom_site_attached_hydrogens
Zn1 Zn 0.5000 0.5000 0.5787(4) 0.0678 1.0000 Uani DS T . . . .
C1 C 0.6497(10) 0.5800(12) 0.5000 0.062(4) 1.0000 Uiso DS U . . . .
C2 C 0.7310(9) 0.6382(11) 0.5000 0.062(3) 1.0000 Uiso DS U . . . .
C3 C 0.7654(7) 0.6687(7) 0.5616(3) 0.063(3) 1.0000 Uiso D U . . . .
C4 C 0.5938(9) 0.5003(3) 0.7100(2) 0.073(6) 0.3750 Uiso D U . . . .
C5 C 0.5656(7) 0.5660(7) 0.7100(2) 0.073(6) 0.3750 Uiso D U . . . .
C10 C 0.667(2) 0.833(2) 0.722(3) 0.314(17) 1.0000 Uiso DS U . . . .
C11 C 0.5722(18) 0.8139(17) 0.610(3) 0.313(17) 1.0000 Uiso D U . . . .
N1 N 0.5000 0.5000 0.6868(17) 0.073(6) 1.0000 Uiso DS U . . . .
N10 N 0.6364(17) 0.8636(17) 0.651(3) 0.313(17) 1.0000 Uiso DS U . . . .
O1 O 0.6229(7) 0.5523(6) 0.5576(3) 0.0797 1.0000 Uani D U . . . .
O10 O 0.727(2) 0.884(2) 0.744(3) 0.314(17) 0.5000 Uiso D U . . . .
H32 H 0.7403 0.6502 0.6042 0.0722 1.0000 Uiso R . . . . .
H111 H 0.5575 0.8481 0.5688 0.3980 1.0000 Uiso R . . . . .
H112 H 0.5188 0.8056 0.6384 0.3980 1.0000 Uiso R . . . . .
H113 H 0.5957 0.7561 0.5967 0.3980 1.0000 Uiso R . . . . .
H41 H 0.6236 0.5533 0.6940 0.0665 0.3750 Uiso R . . . . .
H42 H 0.6249 0.4485 0.6929 0.0665 0.3750 Uiso R . . . . .
H51 H 0.6242 0.5500 0.6937 0.0662 0.3750 Uiso R . . . . .
H52 H 0.5505 0.6246 0.6932 0.0662 0.3750 Uiso R . . . . .
H101 H 0.6432 0.7841 0.7469 0.3768 0.5000 Uiso R . . . . .

loop_
_atom_site_aniso_label
_atom_site_aniso_U_11
_atom_site_aniso_U_22
_atom_site_aniso_U_33
_atom_site_aniso_U_23
_atom_site_aniso_U_13
_atom_site_aniso_U_12
Zn1 0.0492(17) 0.0492(17) 0.105(10) 0.0000 0.0000 0.0000
O1 0.080(7) 0.091(7) 0.068(6) 0.012(9) -0.004(8) -0.022(5)

loop_
_atom_type_symbol
_atom_type_scat_dispersion_real
_atom_type_scat_dispersion_imag
_atom_type_scat_Cromer_Mann_a1
_atom_type_scat_Cromer_Mann_b1
_atom_type_scat_Cromer_Mann_a2
_atom_type_scat_Cromer_Mann_b2
_atom_type_scat_Cromer_Mann_a3
_atom_type_scat_Cromer_Mann_b3
_atom_type_scat_Cromer_Mann_a4
_atom_type_scat_Cromer_Mann_b4
_atom_type_scat_Cromer_Mann_c
_atom_type_scat_source
C 0.0006 0.0007 2.3100 20.8439 1.0200 10.2075 1.5886 0.5687 0.8650 51.6512 0.2156 'International Tables Vol C 4.2.6.8 and 6.1.1.4'
H 0.0000 0.0000 0.4930 10.5109 0.3229 26.1257 0.1402 3.1424 0.0408 57.7998 0.0030 'International Tables Vol C 4.2.6.8 and 6.1.1.4'
N 0.0016 0.0014 12.2126 0.0057 3.1322 9.8933 2.0125 28.9975 1.1663 0.5826 -11.5290 'International Tables Vol C 4.2.6.8 and 6.1.1.4'
O 0.0036 0.0026 3.0485 13.2771 2.2868 5.7011 1.5463 0.3239 0.8670 32.9089 0.2508 'International Tables Vol C 4.2.6.8 and 6.1.1.4'
Zn 0.3043 0.7255 14.0743 3.2655 7.0318 0.2333 5.1652 10.3163 2.4100 58.7097 1.3041 'International Tables Vol C 4.2.6.8 and 6.1.1.4'

loop_
_geom_angle_atom_site_label_1
_geom_angle_site_symmetry_1
_geom_angle_atom_site_label_2
_geom_angle_site_symmetry_2
_geom_angle_atom_site_label_3
_geom_angle_site_symmetry_3
_geom_angle
_geom_angle_publ_flag
O1 5_655 Zn1 . O1 9_665 87.73(11) yes
O1 5_655 Zn1 . O1 13_565 157.1(6) yes
O1 9_665 Zn1 . O1 13_565 87.73(11) yes
O1 5_655 Zn1 . N1 . 101.5(3) yes
O1 9_665 Zn1 . N1 . 101.5(3) yes
O1 13_565 Zn1 . N1 . 101.5(3) yes
O1 5_655 Zn1 . O1 . 87.73(11) yes
O1 9_665 Zn1 . O1 . 157.1(6) yes
O1 13_565 Zn1 . O1 . 87.73(11) yes
N1 . Zn1 . O1 . 101.5(3) yes
O1 10_556 C1 . C2 . 117.0(4) yes
O1 10_556 C1 . O1 . 125.1(7) yes
C2 . C1 . O1 . 117.0(4) yes
C1 . C2 . C3 10_556 120.0(3) yes
C1 . C2 . C3 . 120.0(3) yes
C3 10_556 C2 . C3 . 119.7(6) yes
C3 31_664 C3 . C2 . 120.1(3) yes
C3 31_664 C3 . H32 . 119.2 no
C2 . C3 . H32 . 120.3 no
C4 18_566 C4 . N1 . 107.7(13) yes
C4 18_566 C4 . H41 . 109.0 no
N1 . C4 . H41 . 110.2 no
C4 18_566 C4 . H42 . 109.8 no
N1 . C4 . H42 . 110.7 no
H41 . C4 . H42 . 109.3 no
C5 30_556 C5 . N1 . 107.8(14) yes
C5 30_556 C5 . H51 . 108.8 no
N1 . C5 . H51 . 110.1 no
C5 30_556 C5 . H52 . 110.0 no
N1 . C5 . H52 . 110.8 no
H51 . C5 . H52 . 109.3 no
H101 31_664 C10 . O10 31_664 125.1 no
H101 31_664 C10 . N10 . 125.2 no
O10 31_664 C10 . N10 . 109.6(6) yes
H101 31_664 C10 . O10 . 16.7 no
O10 31_664 C10 . O10 . 139.8(8) yes
N10 . C10 . O10 . 109.6(6) yes
H101 31_664 C10 . H101 . 109.4 no
O10 31_664 C10 . H101 . 16.7 no
N10 . C10 . H101 . 125.2 no
O10 . C10 . H101 . 125.1 no
N10 . C11 . H111 . 108.8 no
N10 . C11 . H112 . 108.2 no
H111 . C11 . H112 . 109.8 no
N10 . C11 . H113 . 111.3 no
H111 . C11 . H113 . 109.1 no
H112 . C11 . H113 . 109.6 no
C4 9_665 N1 . C4 . 145(3) yes
C4 9_665 N1 . C4 5_655 84.7(8) yes
C4 . N1 . C4 5_655 84.7(8) yes
C4 9_665 N1 . C4 13_565 84.7(8) yes
C4 . N1 . C4 13_565 84.7(8) yes
C4 5_655 N1 . C4 13_565 145(3) yes
C4 9_665 N1 . C5 5_655 42.7(4) yes
C4 . N1 . C5 5_655 123.2(16) yes
C4 5_655 N1 . C5 5_655 42.7(4) yes
C4 13_565 N1 . C5 5_655 123.2(16) yes
C4 9_665 N1 . C5 . 123.2(16) yes
C4 . N1 . C5 . 42.7(4) yes
C4 5_655 N1 . C5 . 42.7(4) yes
C4 13_565 N1 . C5 . 123.2(16) yes
C5 5_655 N1 . C5 . 84.6(8) yes
C4 9_665 N1 . C5 9_665 42.7(4) yes
C4 . N1 . C5 9_665 123.2(16) yes
C4 5_655 N1 . C5 9_665 123.2(16) yes
C4 13_565 N1 . C5 9_665 42.7(4) yes
C5 5_655 N1 . C5 9_665 84.6(8) yes
C4 9_665 N1 . C5 13_565 123.2(16) yes
C4 . N1 . C5 13_565 42.7(4) yes
C4 5_655 N1 . C5 13_565 123.2(16) yes
C4 13_565 N1 . C5 13_565 42.7(4) yes
C5 5_655 N1 . C5 13_565 144(3) yes
C4 9_665 N1 . Zn1 . 107.7(13) yes
C4 . N1 . Zn1 . 107.7(13) yes
C4 5_655 N1 . Zn1 . 107.7(13) yes
C4 13_565 N1 . Zn1 . 107.7(13) yes
C5 5_655 N1 . Zn1 . 107.9(14) yes
C5 . N1 . C5 9_665 144(3) yes
C5 . N1 . C5 13_565 84.6(8) yes
C5 9_665 N1 . C5 13_565 84.6(8) yes
C5 . N1 . Zn1 . 107.9(14) yes
C5 9_665 N1 . Zn1 . 107.9(14) yes
C5 13_565 N1 . Zn1 . 107.9(14) yes
C10 . N10 . C11 . 122.2(6) yes
C10 . N10 . C11 31_664 122.2(6) yes
C11 . N10 . C11 31_664 113.3(8) yes
Zn1 . O1 . C1 . 126.4(7) yes

loop_
_geom_bond_atom_site_label_1
_geom_bond_site_symmetry_1
_geom_bond_atom_site_label_2
_geom_bond_site_symmetry_2
_geom_bond_distance
_geom_bond_publ_flag
Zn1 . O1 5_655 2.039(9) yes
Zn1 . O1 9_665 2.039(9) yes
Zn1 . O1 13_565 2.039(9) yes
Zn1 . N1 . 2.08(3) yes
Zn1 . O1 . 2.039(9) yes
C1 . O1 10_556 1.251(6) yes
C1 . C2 . 1.495(7) yes
C1 . O1 . 1.251(6) yes
C2 . C3 10_556 1.372(6) yes
C2 . C3 . 1.372(6) yes
C3 . C3 31_664 1.393(8) yes
C3 . H32 . 0.945 no
C4 . C4 18_566 1.540(9) yes
C4 . N1 . 1.474(8) yes
C4 . H41 . 0.962 no
C4 . H42 . 0.962 no
C5 . C5 30_556 1.540(9) yes
C5 . N1 . 1.463(8) yes
C5 . H51 . 0.962 no
C5 . H52 . 0.962 no
C10 . H101 31_664 0.943 no
C10 . O10 31_664 1.250(6) yes
C10 . N10 . 1.523(9) yes
C10 . O10 . 1.250(6) yes
C10 . H101 . 0.943 no
C11 . N10 . 1.443(8) yes
C11 . H111 . 0.975 no
C11 . H112 . 0.972 no
C11 . H113 . 0.970 no
